data_7024086
loop_
_publ_author_name
'Campbell, Ross'
'Conway, Ben'
'Fairweather, Graham S.'
'Garc\'ia-Alvarez, Pablo'
'Kennedy, Alan R.'
'Klett, Jan'
'Mulvey, Robert E.'
'O'Hara, Charles T'
'Robertson, Gemma M.'

_publ_section_title
;
 cis-2,6-Dimethylpiperidide: a structural mimic for TMP
 (2,2,6,6-tetramethylpiperidide) or DA (diisopropylamide)?
;
_journal_issue 2
_journal_name_full 'Dalton transactions (Cambridge, England : 2003)'
_journal_page_first 511
_journal_page_last 519
_journal_paper_doi 10.1039/b910801g
_journal_volume 39
_journal_year 2010
_chemical_absolute_configuration ad
_chemical_formula_sum 'C21 H48 Li N3 Zn'
_chemical_formula_weight 414.93
_chemical_name_systematic
;
?
;
_space_group_IT_number 4
_symmetry_cell_setting monoclinic
_symmetry_space_group_name_Hall 'P 2yb'
_symmetry_space_group_name_H-M 'P 1 21 1'
_atom_sites_solution_hydrogens geom
_atom_sites_solution_primary direct
_atom_sites_solution_secondary difmap
_audit_creation_method SHELXL-97
_cell_angle_alpha 90.00
_cell_angle_beta 108.761(4)
_cell_angle_gamma 90.00
_cell_formula_units_Z 2
_cell_length_a 8.3990(3)
_cell_length_b 16.7308(4)
_cell_length_c 9.5282(4)
_cell_measurement_reflns_used 7953
_cell_measurement_temperature 123(2)
_cell_measurement_theta_max 30.75
_cell_measurement_theta_min 2.54
_cell_volume 1267.78(8)
_computing_structure_refinement 'SHELXL-97 (Sheldrick, 1997)'
_diffrn_ambient_temperature 123(2)
_diffrn_measured_fraction_theta_full 0.999
_diffrn_measured_fraction_theta_max 0.933
_diffrn_measurement_device_type 'Oxford Diffraction Gemini S'
_diffrn_measurement_method 'omega scans'
_diffrn_radiation_monochromator graphite
_diffrn_radiation_source 'x-ray tube '
_diffrn_radiation_type MoK\a
_diffrn_radiation_wavelength 0.71073
_diffrn_reflns_av_R_equivalents 0.0204
_diffrn_reflns_av_sigmaI/netI 0.0338
_diffrn_reflns_limit_h_max 11
_diffrn_reflns_limit_h_min -11
_diffrn_reflns_limit_k_max 23
_diffrn_reflns_limit_k_min -23
_diffrn_reflns_limit_l_max 13
_diffrn_reflns_limit_l_min -12
_diffrn_reflns_number 12776
_diffrn_reflns_theta_full 27.00
_diffrn_reflns_theta_max 30.46
_diffrn_reflns_theta_min 2.56
_exptl_absorpt_coefficient_mu 0.977
_exptl_absorpt_correction_T_max 1.00000
_exptl_absorpt_correction_T_min 0.86814
_exptl_absorpt_correction_type multi-scan
_exptl_absorpt_process_details
;
CrysAlis RED, Oxford Diffraction Ltd.,
Version 1.171.32.29 (release 10-06-2008 CrysAlis171 .NET)
(compiled Jun 10 2008,16:49:55)
Empirical absorption correction using spherical harmonics,
implemented in SCALE3 ABSPACK scaling algorithm.
;
_exptl_crystal_colour colourless
_exptl_crystal_density_diffrn 1.087
_exptl_crystal_density_method 'not measured'
_exptl_crystal_description fragment
_exptl_crystal_F_000 456
_exptl_crystal_size_max 0.5
_exptl_crystal_size_mid 0.4
_exptl_crystal_size_min 0.2
_refine_diff_density_max 0.433
_refine_diff_density_min -0.195
_refine_diff_density_rms 0.041
_refine_ls_abs_structure_details 'Flack H D (1983), Acta Cryst. A39, 876-881'
_refine_ls_abs_structure_Flack 0.036(7)
_refine_ls_extinction_method none
_refine_ls_goodness_of_fit_ref 0.975
_refine_ls_hydrogen_treatment constr
_refine_ls_matrix_type full
_refine_ls_number_parameters 248
_refine_ls_number_reflns 6035
_refine_ls_number_restraints 1
_refine_ls_restrained_S_all 0.975
_refine_ls_R_factor_all 0.0298
_refine_ls_R_factor_gt 0.0252
_refine_ls_shift/su_max 0.002
_refine_ls_shift/su_mean 0.000
_refine_ls_structure_factor_coef Fsqd
_refine_ls_weighting_details 'calc w=1/[\s^2^(Fo^2^)+(0.0286P)^2^+0.0000P] where P=(Fo^2^+2Fc^2^)/3'
_refine_ls_weighting_scheme calc
_refine_ls_wR_factor_gt 0.0504
_refine_ls_wR_factor_ref 0.0512
_reflns_number_gt 5446
_reflns_number_total 6035
_reflns_threshold_expression I>2\s(I)
_cod_data_source_file b910801g.txt
_cod_data_source_block jkgem2
_cod_original_sg_symbol_H-M P21
_cod_database_code 7024086

loop_
_symmetry_equiv_pos_as_xyz
'x, y, z'
'-x, y+1/2, -z'

loop_
_atom_site_label
_atom_site_type_symbol
_atom_site_fract_x
_atom_site_fract_y
_atom_site_fract_z
_atom_site_U_iso_or_equiv
_atom_site_adp_type
_atom_site_occupancy
_atom_site_symmetry_multiplicity
_atom_site_calc_flag
_atom_site_refinement_flags
Li1 Li 0.1514(3) 0.55719(15) 0.3006(3) 0.0230(5) Uani 1 1 d .
Zn1 Zn 0.418770(17) 0.492925(13) 0.611238(16) 0.01832(4) Uani 1 1 d .
C1 C 0.49642(18) 0.60918(9) 0.61555(17) 0.0216(3) Uani 1 1 d .
C11 C 0.4465(2) 0.65879(11) 0.7291(2) 0.0351(4) Uani 1 1 d .
H11A H 0.4883 0.7135 0.7297 0.053 Uiso 1 1 calc R
H11B H 0.4955 0.6351 0.8277 0.053 Uiso 1 1 calc R
H11C H 0.3237 0.6596 0.7028 0.053 Uiso 1 1 calc R
C12 C 0.68807(19) 0.60967(11) 0.6572(2) 0.0314(4) Uani 1 1 d .
H12A H 0.7280 0.6649 0.6612 0.047 Uiso 1 1 calc R
H12B H 0.7216 0.5799 0.5826 0.047 Uiso 1 1 calc R
H12C H 0.7375 0.5845 0.7544 0.047 Uiso 1 1 calc R
C13 C 0.4279(2) 0.64992(10) 0.4649(2) 0.0287(4) Uani 1 1 d .
H13A H 0.4781 0.7032 0.4700 0.043 Uiso 1 1 calc R
H13B H 0.3054 0.6550 0.4378 0.043 Uiso 1 1 calc R
H13C H 0.4560 0.6178 0.3901 0.043 Uiso 1 1 calc R
C2 C 0.52836(18) 0.41356(9) 0.77849(17) 0.0212(3) Uani 1 1 d .
C21 C 0.6889(2) 0.38162(11) 0.7544(2) 0.0321(4) Uani 1 1 d .
H21A H 0.7489 0.3469 0.8374 0.048 Uiso 1 1 calc R
H21B H 0.7614 0.4265 0.7484 0.048 Uiso 1 1 calc R
H21C H 0.6590 0.3510 0.6618 0.048 Uiso 1 1 calc R
C22 C 0.5822(2) 0.45826(11) 0.92646(18) 0.0294(4) Uani 1 1 d .
H22A H 0.6432 0.4217 1.0060 0.044 Uiso 1 1 calc R
H22B H 0.4824 0.4787 0.9467 0.044 Uiso 1 1 calc R
H22C H 0.6555 0.5030 0.9215 0.044 Uiso 1 1 calc R
C23 C 0.4219(2) 0.34224(11) 0.7932(2) 0.0339(4) Uani 1 1 d .
H23A H 0.4843 0.3103 0.8795 0.051 Uiso 1 1 calc R
H23B H 0.3958 0.3093 0.7036 0.051 Uiso 1 1 calc R
H23C H 0.3170 0.3613 0.8059 0.051 Uiso 1 1 calc R
N3 N 0.23351(14) 0.45682(7) 0.42120(14) 0.0180(2) Uani 1 1 d .
C31 C 0.10199(18) 0.41695(9) 0.46753(17) 0.0208(3) Uani 1 1 d .
H31D H 0.1535 0.3687 0.5267 0.025 Uiso 1 1 calc R
C311 C 0.04165(19) 0.47173(10) 0.56734(19) 0.0290(4) Uani 1 1 d .
H31A H 0.1348 0.4826 0.6583 0.044 Uiso 1 1 calc R
H31B H -0.0503 0.4458 0.5924 0.044 Uiso 1 1 calc R
H31C H 0.0016 0.5221 0.5156 0.044 Uiso 1 1 calc R
C32 C -0.04305(19) 0.38862(10) 0.3336(2) 0.0276(4) Uani 1 1 d .
H32A H -0.1292 0.3620 0.3678 0.033 Uiso 1 1 calc R
H32B H -0.0960 0.4352 0.2722 0.033 Uiso 1 1 calc R
C33 C 0.0206(2) 0.33073(10) 0.2412(2) 0.0328(4) Uani 1 1 d .
H33A H -0.0707 0.3191 0.1477 0.039 Uiso 1 1 calc R
H33B H 0.0531 0.2799 0.2960 0.039 Uiso 1 1 calc R
C34 C 0.1720(2) 0.36495(10) 0.2054(2) 0.0311(4) Uani 1 1 d .
H34A H 0.1339 0.4086 0.1320 0.037 Uiso 1 1 calc R
H34B H 0.2224 0.3226 0.1605 0.037 Uiso 1 1 calc R
C35 C 0.30531(19) 0.39723(9) 0.34459(18) 0.0233(3) Uani 1 1 d .
H35D H 0.3483 0.3514 0.4139 0.028 Uiso 1 1 calc R
C351 C 0.4531(2) 0.43273(11) 0.3059(2) 0.0329(4) Uani 1 1 d .
H35A H 0.5392 0.4507 0.3967 0.049 Uiso 1 1 calc R
H35B H 0.4141 0.4783 0.2389 0.049 Uiso 1 1 calc R
H35C H 0.5008 0.3920 0.2571 0.049 Uiso 1 1 calc R
N41 N 0.13140(15) 0.60279(8) 0.07780(14) 0.0219(3) Uani 1 1 d .
C411 C 0.2796(2) 0.65055(12) 0.0816(2) 0.0313(4) Uani 1 1 d .
H41D H 0.3779 0.6155 0.1014 0.047 Uiso 1 1 calc R
H41E H 0.3003 0.6908 0.1602 0.047 Uiso 1 1 calc R
H41F H 0.2596 0.6772 -0.0141 0.047 Uiso 1 1 calc R
C412 C 0.1018(2) 0.54526(11) -0.0438(2) 0.0311(4) Uani 1 1 d .
H41A H 0.2020 0.5120 -0.0280 0.047 Uiso 1 1 calc R
H41B H 0.0779 0.5741 -0.1379 0.047 Uiso 1 1 calc R
H41C H 0.0057 0.5113 -0.0469 0.047 Uiso 1 1 calc R
C42 C -0.0183(2) 0.65557(10) 0.04512(19) 0.0280(4) Uani 1 1 d .
H42A H -0.1211 0.6228 0.0050 0.034 Uiso 1 1 calc R
H42B H -0.0153 0.6946 -0.0321 0.034 Uiso 1 1 calc R
C43 C -0.0276(2) 0.70025(10) 0.1798(2) 0.0285(4) Uani 1 1 d .
H43A H 0.0749 0.7332 0.2201 0.034 Uiso 1 1 calc R
H43B H -0.1256 0.7367 0.1502 0.034 Uiso 1 1 calc R
N44 N -0.04316(16) 0.64582(8) 0.29647(15) 0.0219(3) Uani 1 1 d .
C441 C -0.0269(2) 0.69368(10) 0.4303(2) 0.0303(4) Uani 1 1 d .
H44A H 0.0795 0.7232 0.4585 0.046 Uiso 1 1 calc R
H44B H -0.0287 0.6582 0.5116 0.046 Uiso 1 1 calc R
H44C H -0.1208 0.7315 0.4098 0.046 Uiso 1 1 calc R
C442 C -0.21205(19) 0.60895(11) 0.2505(2) 0.0293(4) Uani 1 1 d .
H44D H -0.2241 0.5733 0.1661 0.044 Uiso 1 1 calc R
H44E H -0.2979 0.6509 0.2217 0.044 Uiso 1 1 calc R
H44F H -0.2261 0.5782 0.3333 0.044 Uiso 1 1 calc R

loop_
_atom_site_aniso_label
_atom_site_aniso_U_11
_atom_site_aniso_U_22
_atom_site_aniso_U_33
_atom_site_aniso_U_23
_atom_site_aniso_U_13
_atom_site_aniso_U_12
Li1 0.0252(13) 0.0202(12) 0.0237(14) 0.0014(11) 0.0081(11) 0.0039(10)
Zn1 0.01834(7) 0.01834(7) 0.01685(7) 0.00017(10) 0.00368(5) -0.00139(9)
C1 0.0215(7) 0.0207(7) 0.0203(8) 0.0005(6) 0.0033(6) -0.0029(6)
C11 0.0443(10) 0.0288(9) 0.0325(11) -0.0056(8) 0.0128(9) -0.0039(8)
C12 0.0243(8) 0.0359(9) 0.0300(10) 0.0020(8) 0.0031(7) -0.0097(7)
C13 0.0303(8) 0.0243(8) 0.0276(9) 0.0040(7) 0.0039(7) -0.0032(7)
C2 0.0192(7) 0.0236(7) 0.0190(8) 0.0021(6) 0.0035(6) -0.0011(6)
C21 0.0315(9) 0.0301(9) 0.0320(10) 0.0013(8) 0.0067(8) 0.0070(7)
C22 0.0333(8) 0.0336(8) 0.0195(8) 0.0026(7) 0.0061(7) 0.0003(7)
C23 0.0326(9) 0.0272(9) 0.0354(11) 0.0123(8) 0.0018(8) -0.0036(7)
N3 0.0187(5) 0.0174(5) 0.0172(6) -0.0027(5) 0.0050(5) -0.0010(5)
C31 0.0193(7) 0.0190(7) 0.0220(8) 0.0008(6) 0.0037(6) -0.0022(6)
C311 0.0256(7) 0.0350(11) 0.0298(9) -0.0021(7) 0.0135(6) -0.0010(6)
C32 0.0219(7) 0.0218(8) 0.0335(10) -0.0017(7) 0.0009(7) -0.0033(6)
C33 0.0385(10) 0.0213(8) 0.0289(10) -0.0057(7) -0.0028(8) -0.0007(8)
C34 0.0428(10) 0.0244(8) 0.0230(9) -0.0065(7) 0.0063(7) 0.0071(7)
C35 0.0275(8) 0.0204(7) 0.0212(8) -0.0006(6) 0.0065(6) 0.0054(6)
C351 0.0340(8) 0.0383(10) 0.0317(10) -0.0024(8) 0.0178(7) 0.0057(8)
N41 0.0224(6) 0.0251(6) 0.0178(7) 0.0018(5) 0.0057(5) 0.0025(5)
C411 0.0291(8) 0.0409(10) 0.0236(9) 0.0058(7) 0.0083(7) -0.0047(8)
C412 0.0333(9) 0.0355(9) 0.0230(9) -0.0031(8) 0.0068(7) 0.0041(7)
C42 0.0290(8) 0.0305(8) 0.0230(9) 0.0075(7) 0.0060(7) 0.0087(7)
C43 0.0305(8) 0.0222(8) 0.0318(10) 0.0043(7) 0.0086(7) 0.0063(7)
N44 0.0229(6) 0.0211(7) 0.0221(7) -0.0014(5) 0.0080(5) 0.0021(5)
C441 0.0317(8) 0.0258(8) 0.0331(10) -0.0080(7) 0.0098(7) 0.0044(7)
C442 0.0228(7) 0.0317(9) 0.0319(10) -0.0029(7) 0.0065(7) 0.0008(7)

loop_
_atom_type_symbol
_atom_type_description
_atom_type_scat_dispersion_real
_atom_type_scat_dispersion_imag
_atom_type_scat_source
C C 0.0033 0.0016 'International Tables Vol C Tables 4.2.6.8 and 6.1.1.4'
H H 0.0000 0.0000 'International Tables Vol C Tables 4.2.6.8 and 6.1.1.4'
Li Li -0.0003 0.0001 'International Tables Vol C Tables 4.2.6.8 and 6.1.1.4'
N N 0.0061 0.0033 'International Tables Vol C Tables 4.2.6.8 and 6.1.1.4'
Zn Zn 0.2839 1.4301 'International Tables Vol C Tables 4.2.6.8 and 6.1.1.4'

loop_
_geom_angle_atom_site_label_1
_geom_angle_atom_site_label_2
_geom_angle_atom_site_label_3
_geom_angle
N3 Li1 N44 133.22(14)
N3 Li1 N41 137.52(14)
N44 Li1 N41 85.62(10)
N3 Li1 Zn1 37.30(6)
N44 Li1 Zn1 121.90(11)
N41 Li1 Zn1 143.22(11)
C1 Zn1 C2 122.61(6)
C1 Zn1 N3 116.19(6)
C2 Zn1 N3 121.06(5)
C1 Zn1 Li1 80.06(6)
C2 Zn1 Li1 157.29(6)
N3 Zn1 Li1 36.54(6)
C13 C1 C11 108.52(14)
C13 C1 C12 106.80(13)
C11 C1 C12 108.64(14)
C13 C1 Zn1 112.61(10)
C11 C1 Zn1 111.88(11)
C12 C1 Zn1 108.19(11)
C1 C11 H11A 109.5
C1 C11 H11B 109.5
H11A C11 H11B 109.5
C1 C11 H11C 109.5
H11A C11 H11C 109.5
H11B C11 H11C 109.5
C1 C12 H12A 109.5
C1 C12 H12B 109.5
H12A C12 H12B 109.5
C1 C12 H12C 109.5
H12A C12 H12C 109.5
H12B C12 H12C 109.5
C1 C13 H13A 109.5
C1 C13 H13B 109.5
H13A C13 H13B 109.5
C1 C13 H13C 109.5
H13A C13 H13C 109.5
H13B C13 H13C 109.5
C23 C2 C22 107.84(14)
C23 C2 C21 108.12(14)
C22 C2 C21 107.13(13)
C23 C2 Zn1 116.62(11)
C22 C2 Zn1 108.98(11)
C21 C2 Zn1 107.78(11)
C2 C21 H21A 109.5
C2 C21 H21B 109.5
H21A C21 H21B 109.5
C2 C21 H21C 109.5
H21A C21 H21C 109.5
H21B C21 H21C 109.5
C2 C22 H22A 109.5
C2 C22 H22B 109.5
H22A C22 H22B 109.5
C2 C22 H22C 109.5
H22A C22 H22C 109.5
H22B C22 H22C 109.5
C2 C23 H23A 109.5
C2 C23 H23B 109.5
H23A C23 H23B 109.5
C2 C23 H23C 109.5
H23A C23 H23C 109.5
H23B C23 H23C 109.5
C31 N3 C35 107.91(12)
C31 N3 Li1 113.18(11)
C35 N3 Li1 113.47(12)
C31 N3 Zn1 107.22(9)
C35 N3 Zn1 108.63(9)
Li1 N3 Zn1 106.16(9)
N3 C31 C311 110.31(12)
N3 C31 C32 111.27(13)
C311 C31 C32 111.88(13)
N3 C31 H31D 107.7
C311 C31 H31D 107.7
C32 C31 H31D 107.7
C31 C311 H31A 109.5
C31 C311 H31B 109.5
H31A C311 H31B 109.5
C31 C311 H31C 109.5
H31A C311 H31C 109.5
H31B C311 H31C 109.5
C33 C32 C31 110.33(13)
C33 C32 H32A 109.6
C31 C32 H32A 109.6
C33 C32 H32B 109.6
C31 C32 H32B 109.6
H32A C32 H32B 108.1
C32 C33 C34 111.33(14)
C32 C33 H33A 109.4
C34 C33 H33A 109.4
C32 C33 H33B 109.4
C34 C33 H33B 109.4
H33A C33 H33B 108.0
C33 C34 C35 111.53(14)
C33 C34 H34A 109.3
C35 C34 H34A 109.3
C33 C34 H34B 109.3
C35 C34 H34B 109.3
H34A C34 H34B 108.0
N3 C35 C351 110.54(13)
N3 C35 C34 111.43(12)
C351 C35 C34 110.66(14)
N3 C35 H35D 108.0
C351 C35 H35D 108.0
C34 C35 H35D 108.0
C35 C351 H35A 109.5
C35 C351 H35B 109.5
H35A C351 H35B 109.5
C35 C351 H35C 109.5
H35A C351 H35C 109.5
H35B C351 H35C 109.5
C412 N41 C411 107.68(13)
C412 N41 C42 107.94(12)
C411 N41 C42 109.59(13)
C412 N41 Li1 118.30(12)
C411 N41 Li1 111.20(12)
C42 N41 Li1 101.79(11)
N41 C411 H41D 109.5
N41 C411 H41E 109.5
H41D C411 H41E 109.5
N41 C411 H41F 109.5
H41D C411 H41F 109.5
H41E C411 H41F 109.5
N41 C412 H41A 109.5
N41 C412 H41B 109.5
H41A C412 H41B 109.5
N41 C412 H41C 109.5
H41A C412 H41C 109.5
H41B C412 H41C 109.5
N41 C42 C43 112.85(13)
N41 C42 H42A 109.0
C43 C42 H42A 109.0
N41 C42 H42B 109.0
C43 C42 H42B 109.0
H42A C42 H42B 107.8
N44 C43 C42 112.12(14)
N44 C43 H43A 109.2
C42 C43 H43A 109.2
N44 C43 H43B 109.2
C42 C43 H43B 109.2
H43A C43 H43B 107.9
C441 N44 C43 108.10(13)
C441 N44 C442 107.20(13)
C43 N44 C442 110.09(13)
C441 N44 Li1 119.32(12)
C43 N44 Li1 100.64(12)
C442 N44 Li1 111.15(12)
N44 C441 H44A 109.5
N44 C441 H44B 109.5
H44A C441 H44B 109.5
N44 C441 H44C 109.5
H44A C441 H44C 109.5
H44B C441 H44C 109.5
N44 C442 H44D 109.5
N44 C442 H44E 109.5
H44D C442 H44E 109.5
N44 C442 H44F 109.5
H44D C442 H44F 109.5
H44E C442 H44F 109.5

loop_
_geom_bond_atom_site_label_1
_geom_bond_atom_site_label_2
_geom_bond_distance
Li1 N3 2.027(3)
Li1 N44 2.198(3)
Li1 N41 2.211(3)
Li1 Zn1 3.269(3)
Zn1 C1 2.0476(15)
Zn1 C2 2.0510(15)
Zn1 N3 2.0622(12)
C1 C13 1.525(2)
C1 C11 1.526(2)
C1 C12 1.529(2)
C11 H11A 0.9800
C11 H11B 0.9800
C11 H11C 0.9800
C12 H12A 0.9800
C12 H12B 0.9800
C12 H12C 0.9800
C13 H13A 0.9800
C13 H13B 0.9800
C13 H13C 0.9800
C2 C23 1.524(2)
C2 C22 1.530(2)
C2 C21 1.535(2)
C21 H21A 0.9800
C21 H21B 0.9800
C21 H21C 0.9800
C22 H22A 0.9800
C22 H22B 0.9800
C22 H22C 0.9800
C23 H23A 0.9800
C23 H23B 0.9800
C23 H23C 0.9800
N3 C31 1.4742(19)
N3 C35 1.4743(19)
C31 C311 1.520(2)
C31 C32 1.529(2)
C31 H31D 1.0000
C311 H31A 0.9800
C311 H31B 0.9800
C311 H31C 0.9800
C32 C33 1.517(3)
C32 H32A 0.9900
C32 H32B 0.9900
C33 C34 1.530(3)
C33 H33A 0.9900
C33 H33B 0.9900
C34 C35 1.533(2)
C34 H34A 0.9900
C34 H34B 0.9900
C35 C351 1.524(2)
C35 H35D 1.0000
C351 H35A 0.9800
C351 H35B 0.9800
C351 H35C 0.9800
N41 C412 1.465(2)
N41 C411 1.470(2)
N41 C42 1.485(2)
C411 H41D 0.9800
C411 H41E 0.9800
C411 H41F 0.9800
C412 H41A 0.9800
C412 H41B 0.9800
C412 H41C 0.9800
C42 C43 1.509(2)
C42 H42A 0.9900
C42 H42B 0.9900
C43 N44 1.475(2)
C43 H43A 0.9900
C43 H43B 0.9900
N44 C441 1.474(2)
N44 C442 1.478(2)
C441 H44A 0.9800
C441 H44B 0.9800
C441 H44C 0.9800
C442 H44D 0.9800
C442 H44E 0.9800
C442 H44F 0.9800

loop_
_geom_torsion_atom_site_label_1
_geom_torsion_atom_site_label_2
_geom_torsion_atom_site_label_3
_geom_torsion_atom_site_label_4
_geom_torsion
N3 Li1 Zn1 C1 171.51(10)
N44 Li1 Zn1 C1 -67.56(12)
N41 Li1 Zn1 C1 65.45(18)
N3 Li1 Zn1 C2 -11.6(2)
N44 Li1 Zn1 C2 109.35(17)
N41 Li1 Zn1 C2 -117.6(2)
N44 Li1 Zn1 N3 120.93(17)
N41 Li1 Zn1 N3 -106.1(2)
C2 Zn1 C1 C13 165.54(10)
N3 Zn1 C1 C13 -10.26(13)
Li1 Zn1 C1 C13 -15.88(11)
C2 Zn1 C1 C11 -71.92(13)
N3 Zn1 C1 C11 112.29(12)
Li1 Zn1 C1 C11 106.67(12)
C2 Zn1 C1 C12 47.73(14)
N3 Zn1 C1 C12 -128.06(11)
Li1 Zn1 C1 C12 -133.69(12)
C1 Zn1 C2 C23 156.90(12)
N3 Zn1 C2 C23 -27.51(15)
Li1 Zn1 C2 C23 -19.5(2)
C1 Zn1 C2 C22 34.57(13)
N3 Zn1 C2 C22 -149.83(9)
Li1 Zn1 C2 C22 -141.81(15)
C1 Zn1 C2 C21 -81.36(13)
N3 Zn1 C2 C21 94.23(11)
Li1 Zn1 C2 C21 102.26(18)
N44 Li1 N3 C31 29.5(2)
N41 Li1 N3 C31 -121.09(19)
Zn1 Li1 N3 C31 117.35(12)
N44 Li1 N3 C35 152.88(16)
N41 Li1 N3 C35 2.3(2)
Zn1 Li1 N3 C35 -119.24(12)
N44 Li1 N3 Zn1 -87.88(18)
N41 Li1 N3 Zn1 121.57(18)
C1 Zn1 N3 C31 -130.58(9)
C2 Zn1 N3 C31 53.56(11)
Li1 Zn1 N3 C31 -121.25(13)
C1 Zn1 N3 C35 113.04(10)
C2 Zn1 N3 C35 -62.82(11)
Li1 Zn1 N3 C35 122.37(14)
C1 Zn1 N3 Li1 -9.33(11)
C2 Zn1 N3 Li1 174.81(9)
C35 N3 C31 C311 171.41(13)
Li1 N3 C31 C311 -62.16(16)
Zn1 N3 C31 C311 54.56(13)
C35 N3 C31 C32 -63.79(15)
Li1 N3 C31 C32 62.63(16)
Zn1 N3 C31 C32 179.35(10)
N3 C31 C32 C33 59.10(17)
C311 C31 C32 C33 -176.99(14)
C31 C32 C33 C34 -50.77(19)
C32 C33 C34 C35 49.31(19)
C31 N3 C35 C351 -174.94(13)
Li1 N3 C35 C351 58.81(16)
Zn1 N3 C35 C351 -59.01(14)
C31 N3 C35 C34 61.56(16)
Li1 N3 C35 C34 -64.69(16)
Zn1 N3 C35 C34 177.49(11)
C33 C34 C35 N3 -55.27(18)
C33 C34 C35 C351 -178.70(13)
N3 Li1 N41 C412 31.8(3)
N44 Li1 N41 C412 -127.10(12)
Zn1 Li1 N41 C412 91.4(2)
N3 Li1 N41 C411 -93.5(2)
N44 Li1 N41 C411 107.55(12)
Zn1 Li1 N41 C411 -33.9(2)
N3 Li1 N41 C42 149.86(19)
N44 Li1 N41 C42 -9.09(12)
Zn1 Li1 N41 C42 -150.58(17)
C412 N41 C42 C43 162.64(14)
C411 N41 C42 C43 -80.36(17)
Li1 N41 C42 C43 37.44(16)
N41 C42 C43 N44 -62.27(18)
C42 C43 N44 C441 172.02(13)
C42 C43 N44 C442 -71.19(16)
C42 C43 N44 Li1 46.18(15)
N3 Li1 N44 C441 62.3(2)
N41 Li1 N44 C441 -137.19(13)
Zn1 Li1 N44 C441 16.76(19)
N3 Li1 N44 C43 -179.84(18)
N41 Li1 N44 C43 -19.29(12)
Zn1 Li1 N44 C43 134.66(12)
N3 Li1 N44 C442 -63.3(2)
N41 Li1 N44 C442 97.29(13)
Zn1 Li1 N44 C442 -108.76(14)
